data_7023752
loop_
_publ_author_name
'Fendt, Franziska'
'Koch, Carina'
'G\"artner, Stefanie'
'Korber, Nikolaus'

_publ_section_title
;
 Reaction of Sn4(4-) in liquid ammonia: the formation of
 Rb6[(\h(2)-Sn4)Zn(\h(3)-Sn4)]&#x00B7;5NH3.
;
_journal_issue 44
_journal_name_full 'Dalton transactions (Cambridge, England : 2003)'
_journal_page_first 15548
_journal_page_last 15550
_journal_paper_doi 10.1039/c3dt51932e
_journal_volume 42
_journal_year 2013
_chemical_compound_source 'see text'
_chemical_formula_moiety '((C6 H5)3 Zn -), (Rb +), (C18 H36 O6 N2), (H3 N)'
_chemical_formula_sum 'C36 H54 N3 O6 Rb Zn'
_chemical_formula_weight 775.66
_chemical_name_common '[2.2.2]cryptand_rubidium_triphenylzincate_ammonia'
_space_group_IT_number 14
_symmetry_cell_setting monoclinic
_symmetry_Int_Tables_number 14
_symmetry_space_group_name_Hall '-P 2ybc'
_symmetry_space_group_name_H-M 'P 1 21/c 1'
_atom_sites_solution_hydrogens geom
_atom_sites_solution_primary iterative
_atom_sites_solution_secondary difmap
_cell_angle_alpha 90
_cell_angle_beta 99.359(1)
_cell_angle_gamma 90
_cell_formula_units_Z 4
_cell_length_a 15.1253(1)
_cell_length_b 13.6233(1)
_cell_length_c 18.7670(1)
_cell_measurement_reflns_used 14715
_cell_measurement_temperature 123
_cell_measurement_theta_max 26.2140
_cell_measurement_theta_min 3.2750
_cell_volume 3815.59(4)
_computing_cell_refinement
;
CrysAlisPro, Agilent Technologies,
Version 1.171.36.28 (release 01-02-2013 CrysAlis171 .NET)
(compiled Feb  1 2013,16:14:44)
;
_computing_data_collection
;
CrysAlisPro, Agilent Technologies,
Version 1.171.36.28 (release 01-02-2013 CrysAlis171 .NET)
(compiled Feb  1 2013,16:14:44)
;
_computing_data_reduction
;
CrysAlisPro, Agilent Technologies,
Version 1.171.36.28 (release 01-02-2013 CrysAlis171 .NET)
(compiled Feb  1 2013,16:14:44)
;
_computing_publication_material 'PLATON (Spek, 2003)'
_computing_structure_refinement SHELXL-97
_computing_structure_solution SUPERFLIP
_diffrn_ambient_temperature 123(1)
_diffrn_detector_area_resol_mean 7.9851
_diffrn_measured_fraction_theta_full 0.996
_diffrn_measured_fraction_theta_max 0.996
_diffrn_measurement_device_type 'SuperNova, Single source at offset, Eos'
_diffrn_measurement_method '\w scans'
_diffrn_radiation_monochromator mirror
_diffrn_radiation_probe x-ray
_diffrn_radiation_source 'SuperNova (Mo) X-ray Source'
_diffrn_radiation_type MoK\a
_diffrn_radiation_wavelength 0.71073
_diffrn_reflns_av_R_equivalents 0.0188
_diffrn_reflns_av_sigmaI/netI 0.0273
_diffrn_reflns_limit_h_max 18
_diffrn_reflns_limit_h_min -18
_diffrn_reflns_limit_k_max 16
_diffrn_reflns_limit_k_min -16
_diffrn_reflns_limit_l_max 22
_diffrn_reflns_limit_l_min -22
_diffrn_reflns_number 23861
_diffrn_reflns_reduction_process
;
;
_diffrn_reflns_theta_full 25.35
_diffrn_reflns_theta_max 25.35
_diffrn_reflns_theta_min 3.15
_exptl_absorpt_coefficient_mu 1.956
_exptl_absorpt_correction_T_max 1.00000
_exptl_absorpt_correction_T_min 0.93707
_exptl_absorpt_correction_type multi-scan
_exptl_absorpt_process_details
;
CrysAlisPro, Agilent Technologies,
Version 1.171.36.28 (release 01-02-2013 CrysAlis171 .NET)
(compiled Feb  1 2013,16:14:44)
Empirical absorption correction using spherical harmonics,
 implemented in SCALE3 ABSPACK scaling algorithm.
;
_exptl_crystal_colour red
_exptl_crystal_density_diffrn 1.350
_exptl_crystal_density_method 'Not Measured'
_exptl_crystal_description block
_exptl_crystal_F_000 1624
_exptl_crystal_size_max 0.25
_exptl_crystal_size_mid 0.2
_exptl_crystal_size_min 0.15
_refine_diff_density_max 0.300
_refine_diff_density_min -0.243
_refine_diff_density_rms 0.041
_refine_ls_extinction_method none
_refine_ls_goodness_of_fit_ref 1.043
_refine_ls_hydrogen_treatment mixed
_refine_ls_matrix_type full
_refine_ls_number_parameters 436
_refine_ls_number_reflns 6967
_refine_ls_number_restraints 0
_refine_ls_restrained_S_all 1.043
_refine_ls_R_factor_all 0.0263
_refine_ls_R_factor_gt 0.0225
_refine_ls_shift/su_max 0.002
_refine_ls_shift/su_mean 0.000
_refine_ls_structure_factor_coef Fsqd
_refine_ls_weighting_details 'calc w=1/[\s^2^(Fo^2^)+(0.0188P)^2^+2.2608P] where P=(Fo^2^+2Fc^2^)/3'
_refine_ls_weighting_scheme calc
_refine_ls_wR_factor_gt 0.0515
_refine_ls_wR_factor_ref 0.0532
_reflns_number_gt 6327
_reflns_number_total 6967
_reflns_threshold_expression I>2\s(I)
_cod_data_source_file c3dt51932e.txt
_cod_data_source_block (Rb@crypt)ZnPh3_1NH3
_cod_depositor_comments
;
The following automatic conversions were performed:

'_symmetry_cell_setting' value 'Monoclinic' changed to 'monoclinic'
according to /home/saulius/struct/CIF-dictionaries/cif_core.dic
dictionary named 'cif_core.dic' version 2.4.2 from 2011-04-26.

Automatic conversion script
Id: cif_fix_values 1891 2012-01-12 08:04:46Z andrius 

The following automatic conversions were performed:

data name '_iucr_refine_instruction_details' was replaced with
'_iucr_refine_instructions_details' as specified in the replacement
file 'data/replacement-values/replacement_tags.lst'.

Automatic conversion script
Id: cif_correct_tags 9268 2022-04-12 08:56:07Z antanas 
;
_cod_original_sg_symbol_H-M 'P 21/c'
_cod_database_code 7023752

loop_
_symmetry_equiv_pos_site_id
_symmetry_equiv_pos_as_xyz
1 x,y,z
2 -x,1/2+y,1/2-z
3 -x,-y,-z
4 x,1/2-y,1/2+z

loop_
_atom_site_aniso_label
_atom_site_aniso_U_11
_atom_site_aniso_U_22
_atom_site_aniso_U_33
_atom_site_aniso_U_23
_atom_site_aniso_U_13
_atom_site_aniso_U_12
Rb1 0.0245(1) 0.0175(1) 0.0180(1) -0.0001(1) 0.0016(1) 0.0004(1)
O1 0.0358(7) 0.0197(6) 0.0365(7) -0.0048(5) 0.0012(6) 0.0008(5)
O2 0.0283(7) 0.0269(6) 0.0367(7) 0.0004(5) 0.0054(5) -0.0053(5)
O3 0.0344(7) 0.0297(7) 0.0227(6) 0.0058(5) 0.0071(5) 0.0094(6)
O4 0.0346(7) 0.0175(6) 0.0250(6) 0.0013(5) 0.0088(5) 0.0023(5)
O5 0.0293(7) 0.0303(7) 0.0353(7) -0.0034(6) -0.0058(5) 0.0020(6)
O6 0.0470(8) 0.0307(7) 0.0216(6) -0.0018(5) -0.0071(6) 0.0099(6)
N1 0.0323(8) 0.0282(8) 0.0272(8) 0.0005(6) 0.0039(6) 0.0096(7)
N2 0.0388(9) 0.0245(7) 0.0214(7) 0.0005(6) 0.0078(6) -0.0004(7)
C19 0.0475(12) 0.0313(10) 0.0297(10) -0.0089(8) 0.0037(9) 0.0140(9)
C20 0.0479(12) 0.0218(9) 0.0402(11) -0.0097(8) -0.0002(9) 0.0072(9)
C21 0.0426(12) 0.0246(10) 0.0478(12) -0.0061(9) -0.0008(9) -0.0121(9)
C22 0.0323(10) 0.0353(11) 0.0484(12) -0.0023(9) 0.0006(9) -0.0134(9)
C23 0.0305(10) 0.0338(10) 0.0473(11) 0.0077(9) 0.0162(9) -0.0033(9)
C24 0.0450(12) 0.0383(11) 0.0326(10) 0.0044(8) 0.0200(9) 0.0016(9)
C25 0.0393(11) 0.0418(11) 0.0328(10) 0.0046(9) 0.0149(9) 0.0110(9)
C26 0.0393(11) 0.0368(10) 0.0244(9) 0.0058(8) 0.0108(8) 0.0093(9)
C27 0.0398(11) 0.0321(10) 0.0293(9) 0.0128(8) 0.0097(8) 0.0126(9)
C28 0.0401(11) 0.0216(9) 0.0356(10) 0.0091(8) 0.0129(8) 0.0045(8)
C29 0.0363(10) 0.0195(8) 0.0284(9) -0.0039(7) 0.0053(8) 0.0045(8)
C30 0.0381(10) 0.0279(9) 0.0293(9) -0.0027(8) 0.0115(8) 0.0062(8)
C31 0.0363(11) 0.0369(11) 0.0404(11) 0.0012(9) 0.0066(9) 0.0181(9)
C32 0.0258(10) 0.0413(11) 0.0469(12) 0.0064(9) 0.0023(9) 0.0111(9)
C33 0.0340(11) 0.0302(10) 0.0469(12) -0.0015(9) -0.0146(9) -0.0009(9)
C34 0.0477(12) 0.0318(10) 0.0339(10) -0.0041(8) -0.0194(9) 0.0063(9)
C35 0.0608(14) 0.0307(10) 0.0191(9) -0.0015(7) -0.0038(9) 0.0003(10)
C36 0.0547(13) 0.0307(10) 0.0209(9) -0.0061(7) 0.0060(8) 0.0019(9)
Zn1 0.0222(1) 0.0238(1) 0.0222(1) 0.0034(1) 0.0023(1) 0.0000(1)
C1 0.0245(9) 0.0270(9) 0.0233(8) 0.0061(7) 0.0050(7) -0.0033(7)
C2 0.0293(10) 0.0333(10) 0.0369(10) -0.0085(8) 0.0012(8) 0.0017(8)
C3 0.0264(10) 0.0453(12) 0.0500(12) -0.0096(10) -0.0011(9) 0.0083(9)
C4 0.0261(10) 0.0416(11) 0.0374(10) -0.0022(9) -0.0027(8) -0.0047(9)
C5 0.0356(10) 0.0308(10) 0.0271(9) -0.0031(8) 0.0060(8) -0.0050(8)
C6 0.0257(9) 0.0316(10) 0.0291(9) 0.0050(8) 0.0070(7) 0.0038(8)
C7 0.0271(9) 0.0184(8) 0.0257(8) 0.0001(7) 0.0061(7) -0.0044(7)
C8 0.0310(10) 0.0195(8) 0.0419(10) -0.0004(8) 0.0118(8) -0.0052(8)
C9 0.0547(13) 0.0300(10) 0.0471(12) -0.0085(9) 0.0305(11) -0.0107(10)
C10 0.0782(17) 0.0405(12) 0.0248(10) -0.0048(9) 0.0174(11) -0.0216(12)
C11 0.0485(13) 0.0423(12) 0.0281(10) 0.0057(9) -0.0050(9) -0.0123(10)
C12 0.0310(10) 0.0292(9) 0.0285(9) 0.0026(7) 0.0055(8) -0.0029(8)
C13 0.0230(9) 0.0252(9) 0.0241(8) 0.0069(7) 0.0021(7) 0.0037(7)
C14 0.0283(9) 0.0264(9) 0.0294(9) 0.0034(7) 0.0032(7) 0.0030(8)
C15 0.0345(10) 0.0358(10) 0.0339(10) 0.0024(8) 0.0114(8) 0.0111(9)
C16 0.0244(9) 0.0402(11) 0.0416(11) 0.0151(9) 0.0105(8) 0.0073(8)
C17 0.0240(9) 0.0351(10) 0.0363(10) 0.0110(8) -0.0013(8) -0.0027(8)
C18 0.0275(9) 0.0296(9) 0.0250(9) 0.0056(7) 0.0017(7) 0.0021(8)
N3 0.0388(12) 0.0477(13) 0.0649(14) 0.0058(11) -0.0070(11) 0.0009(11)

loop_
_atom_site_label
_atom_site_type_symbol
_atom_site_thermal_displace_type
_atom_site_fract_x
_atom_site_fract_y
_atom_site_fract_z
_atom_site_occupancy
_atom_site_U_iso_or_equiv
_atom_site_calc_flag
_atom_site_refinement_flags
Rb1 Rb Uani 0.23788(1) 0.61817(1) 0.47529(1) 1.000 0.0202(1) d .
O1 O Uani 0.31329(9) 0.78515(9) 0.55879(7) 1.000 0.0312(4) d .
O2 O Uani 0.39510(8) 0.71315(9) 0.44081(7) 1.000 0.0306(4) d .
O3 O Uani 0.19471(8) 0.50781(9) 0.59629(6) 1.000 0.0287(4) d .
O4 O Uani 0.31963(8) 0.43039(8) 0.50880(6) 1.000 0.0253(4) d .
O5 O Uani 0.05702(8) 0.68395(9) 0.42678(7) 1.000 0.0329(4) d .
O6 O Uani 0.14564(9) 0.56759(9) 0.33457(6) 1.000 0.0345(4) d .
N1 N Uani 0.13328(10) 0.71503(11) 0.58120(8) 1.000 0.0293(5) d .
N2 N Uani 0.34157(10) 0.52413(11) 0.36880(7) 1.000 0.0279(4) d .
C19 C Uani 0.18889(14) 0.79064(14) 0.62259(10) 1.000 0.0365(6) d .
C20 C Uani 0.24659(14) 0.84834(14) 0.57987(11) 1.000 0.0375(6) d .
C21 C Uani 0.37725(14) 0.83840(14) 0.52627(12) 1.000 0.0392(7) d .
C22 C Uani 0.44073(13) 0.76831(15) 0.49974(11) 1.000 0.0393(6) d .
C23 C Uani 0.45550(13) 0.65367(15) 0.40826(11) 1.000 0.0361(6) d .
C24 C Uani 0.40437(14) 0.59571(15) 0.34688(10) 1.000 0.0371(6) d .
C25 C Uani 0.10740(14) 0.64092(15) 0.63090(10) 1.000 0.0370(6) d .
C26 C Uani 0.17962(13) 0.56663(14) 0.65595(9) 1.000 0.0329(6) d .
C27 C Uani 0.25759(14) 0.43167(14) 0.61799(10) 1.000 0.0333(6) d .
C28 C Uani 0.27250(13) 0.37295(13) 0.55352(10) 1.000 0.0317(6) d .
C29 C Uani 0.33446(13) 0.37661(12) 0.44639(9) 1.000 0.0281(5) d .
C30 C Uani 0.38948(13) 0.43812(13) 0.40325(10) 1.000 0.0311(5) d .
C31 C Uani 0.05297(13) 0.76197(15) 0.53991(11) 1.000 0.0378(6) d .
C32 C Uani 0.00271(13) 0.69947(16) 0.48100(11) 1.000 0.0384(6) d .
C33 C Uani 0.01104(14) 0.62851(15) 0.36794(11) 1.000 0.0394(6) d .
C34 C Uani 0.06708(15) 0.62341(15) 0.30992(11) 1.000 0.0407(6) d .
C35 C Uani 0.20304(15) 0.56395(14) 0.28176(10) 1.000 0.0380(6) d .
C36 C Uani 0.27756(14) 0.49238(14) 0.30484(9) 1.000 0.0355(6) d .
Zn1 Zn Uani 0.28009(1) 0.12172(1) 0.59541(1) 1.000 0.0229(1) d .
C1 C Uani 0.39423(11) 0.14763(13) 0.66499(9) 1.000 0.0248(5) d .
C2 C Uani 0.47408(12) 0.09645(14) 0.66549(11) 1.000 0.0336(6) d .
C3 C Uani 0.55158(13) 0.11433(16) 0.71495(12) 1.000 0.0414(7) d .
C4 C Uani 0.55190(13) 0.18668(15) 0.76650(11) 1.000 0.0359(6) d .
C5 C Uani 0.47518(13) 0.24003(14) 0.76793(10) 1.000 0.0311(6) d .
C6 C Uani 0.39865(12) 0.22006(13) 0.71840(9) 1.000 0.0285(5) d .
C7 C Uani 0.27511(12) 0.10920(12) 0.48761(9) 1.000 0.0235(5) d .
C8 C Uani 0.34810(13) 0.08617(13) 0.45341(10) 1.000 0.0302(5) d .
C9 C Uani 0.34374(16) 0.08821(15) 0.37921(12) 1.000 0.0415(7) d .
C10 C Uani 0.26474(17) 0.11265(16) 0.33557(11) 1.000 0.0468(8) d .
C11 C Uani 0.19022(15) 0.13452(15) 0.36631(10) 1.000 0.0409(7) d .
C12 C Uani 0.19638(13) 0.13260(13) 0.44120(10) 1.000 0.0295(5) d .
C13 C Uani 0.16118(11) 0.11541(12) 0.63121(9) 1.000 0.0243(5) d .
C14 C Uani 0.14503(12) 0.15963(13) 0.69538(9) 1.000 0.0282(5) d .
C15 C Uani 0.06561(13) 0.14743(14) 0.72252(10) 1.000 0.0341(6) d .
C16 C Uani -0.00207(12) 0.08960(15) 0.68581(10) 1.000 0.0348(6) d .
C17 C Uani 0.00992(12) 0.04518(14) 0.62187(10) 1.000 0.0325(6) d .
C18 C Uani 0.09017(12) 0.05849(13) 0.59553(9) 1.000 0.0277(5) d .
N3 N Uani 0.77366(16) 0.16394(19) 0.65967(13) 1.000 0.0522(8) d .
H19A H Uiso 0.22800 0.75860 0.66340 1.000 0.0440 c R
H19B H Uiso 0.14910 0.83670 0.64310 1.000 0.0440 c R
H20A H Uiso 0.20920 0.87650 0.53650 1.000 0.0450 c R
H20B H Uiso 0.27570 0.90310 0.60950 1.000 0.0450 c R
H21A H Uiso 0.41090 0.88380 0.56200 1.000 0.0470 c R
H21B H Uiso 0.34620 0.87780 0.48540 1.000 0.0470 c R
H22A H Uiso 0.49070 0.80510 0.48420 1.000 0.0470 c R
H22B H Uiso 0.46610 0.72340 0.53930 1.000 0.0470 c R
H23A H Uiso 0.48790 0.60830 0.44470 1.000 0.0430 c R
H23B H Uiso 0.50020 0.69590 0.39010 1.000 0.0430 c R
H24A H Uiso 0.37060 0.64190 0.31190 1.000 0.0450 c R
H24B H Uiso 0.44770 0.56060 0.32180 1.000 0.0450 c R
H25A H Uiso 0.05350 0.60600 0.60650 1.000 0.0440 c R
H25B H Uiso 0.09120 0.67470 0.67370 1.000 0.0440 c R
H26A H Uiso 0.23570 0.60080 0.67680 1.000 0.0390 c R
H26B H Uiso 0.16110 0.52440 0.69390 1.000 0.0390 c R
H27A H Uiso 0.23480 0.38840 0.65330 1.000 0.0400 c R
H27B H Uiso 0.31500 0.46050 0.64160 1.000 0.0400 c R
H28A H Uiso 0.30750 0.31320 0.56950 1.000 0.0380 c R
H28B H Uiso 0.21410 0.35230 0.52580 1.000 0.0380 c R
H29A H Uiso 0.27630 0.36000 0.41640 1.000 0.0340 c R
H29B H Uiso 0.36640 0.31470 0.46130 1.000 0.0340 c R
H30A H Uiso 0.44400 0.46080 0.43560 1.000 0.0370 c R
H30B H Uiso 0.40890 0.39660 0.36540 1.000 0.0370 c R
H31A H Uiso 0.07140 0.82340 0.51820 1.000 0.0450 c R
H31B H Uiso 0.01190 0.78010 0.57380 1.000 0.0450 c R
H32A H Uiso -0.01260 0.63560 0.50110 1.000 0.0460 c R
H32B H Uiso -0.05370 0.73250 0.45970 1.000 0.0460 c R
H33A H Uiso -0.04710 0.66000 0.34920 1.000 0.0470 c R
H33B H Uiso -0.00090 0.56150 0.38430 1.000 0.0470 c R
H34A H Uiso 0.03270 0.59230 0.26640 1.000 0.0490 c R
H34B H Uiso 0.08390 0.69050 0.29690 1.000 0.0490 c R
H35A H Uiso 0.22830 0.62990 0.27580 1.000 0.0460 c R
H35B H Uiso 0.16850 0.54350 0.23470 1.000 0.0460 c R
H36A H Uiso 0.25130 0.42860 0.31570 1.000 0.0430 c R
H36B H Uiso 0.31070 0.48190 0.26410 1.000 0.0430 c R
H2 H Uiso 0.47580 0.04670 0.63020 1.000 0.0400 c R
H3 H Uiso 0.60410 0.07680 0.71320 1.000 0.0500 c R
H4 H Uiso 0.60440 0.19940 0.80050 1.000 0.0430 c R
H5 H Uiso 0.47450 0.29050 0.80280 1.000 0.0370 c R
H6 H Uiso 0.34630 0.25770 0.72090 1.000 0.0340 c R
H8 H Uiso 0.40320 0.06830 0.48250 1.000 0.0360 c R
H9 H Uiso 0.39530 0.07280 0.35840 1.000 0.0500 c R
H10 H Uiso 0.26150 0.11450 0.28460 1.000 0.0560 c R
H11 H Uiso 0.13510 0.15080 0.33660 1.000 0.0490 c R
H12 H Uiso 0.14450 0.14800 0.46150 1.000 0.0350 c R
H14 H Uiso 0.19050 0.19980 0.72150 1.000 0.0340 c R
H15 H Uiso 0.05780 0.17880 0.76630 1.000 0.0410 c R
H16 H Uiso -0.05630 0.08050 0.70440 1.000 0.0420 c R
H17 H Uiso -0.03630 0.00580 0.59600 1.000 0.0390 c R
H18 H Uiso 0.09710 0.02760 0.55140 1.000 0.0330 c R
H3A H Uiso 0.816(2) 0.181(2) 0.6357(15) 1.000 0.072(10) d .
H3B H Uiso 0.7279(19) 0.192(2) 0.6420(14) 1.000 0.059(8) d .
H3C H Uiso 0.763(2) 0.103(3) 0.6505(17) 1.000 0.082(11) d .

loop_
_atom_type_symbol
_atom_type_description
_atom_type_scat_dispersion_real
_atom_type_scat_dispersion_imag
_atom_type_scat_source
C C 0.0033 0.0016 ' International Tables Vol C Tables 4.2.6.8 and 6.1.1.4'
H H 0.0000 0.0000 ' International Tables Vol C Tables 4.2.6.8 and 6.1.1.4'
N N 0.0061 0.0033 ' International Tables Vol C Tables 4.2.6.8 and 6.1.1.4'
O O 0.0106 0.0060 ' International Tables Vol C Tables 4.2.6.8 and 6.1.1.4'
Rb Rb -0.9393 2.9676 ' International Tables Vol C Tables 4.2.6.8 and 6.1.1.4'
Zn Zn 0.2839 1.4301 ' International Tables Vol C Tables 4.2.6.8 and 6.1.1.4'

loop_
_geom_angle_atom_site_label_1
_geom_angle_atom_site_label_2
_geom_angle_atom_site_label_3
_geom_angle
_geom_angle_publ_flag
O1 Rb1 O2 59.95(4) yes
O1 Rb1 O3 95.93(4) yes
O1 Rb1 O4 117.74(3) yes
O1 Rb1 O5 101.37(4) yes
O1 Rb1 O6 141.25(4) yes
O1 Rb1 N1 60.30(4) yes
O1 Rb1 N2 119.43(4) yes
O2 Rb1 O3 135.54(4) yes
O2 Rb1 O4 96.20(3) yes
O2 Rb1 O5 124.54(4) yes
O2 Rb1 O6 101.41(4) yes
O2 Rb1 N1 119.37(4) yes
O2 Rb1 N2 60.25(4) yes
O3 Rb1 O4 60.46(3) yes
O3 Rb1 O5 94.93(4) yes
O3 Rb1 O6 117.51(3) yes
O3 Rb1 N1 60.17(4) yes
O3 Rb1 N2 120.55(4) yes
O4 Rb1 O5 134.45(3) yes
O4 Rb1 O6 96.64(3) yes
O4 Rb1 N1 119.76(4) yes
O4 Rb1 N2 60.95(4) yes
O5 Rb1 O6 59.23(4) yes
O5 Rb1 N1 60.18(4) yes
O5 Rb1 N2 119.44(4) yes
O6 Rb1 N1 118.74(4) yes
O6 Rb1 N2 60.99(4) yes
N1 Rb1 N2 179.28(4) yes
C7 Zn1 C13 116.05(7) yes
C1 Zn1 C7 123.46(7) yes
C1 Zn1 C13 120.39(7) yes
Rb1 O1 C20 112.95(11) yes
Rb1 O1 C21 113.86(11) yes
C20 O1 C21 111.78(14) yes
Rb1 O2 C22 112.23(10) yes
Rb1 O2 C23 116.79(10) yes
C22 O2 C23 111.67(14) yes
Rb1 O3 C27 112.29(10) yes
Rb1 O3 C26 114.27(10) yes
C26 O3 C27 111.74(13) yes
Rb1 O4 C28 112.40(10) yes
Rb1 O4 C29 113.40(9) yes
C28 O4 C29 111.24(12) yes
Rb1 O5 C33 113.53(11) yes
Rb1 O5 C32 116.67(11) yes
C32 O5 C33 111.57(14) yes
C34 O6 C35 111.38(14) yes
Rb1 O6 C34 115.28(10) yes
Rb1 O6 C35 112.98(11) yes
Rb1 N1 C19 109.65(11) yes
Rb1 N1 C25 109.74(11) yes
Rb1 N1 C31 108.46(11) yes
C19 N1 C25 109.55(14) yes
C19 N1 C31 108.98(15) yes
C25 N1 C31 110.44(15) yes
Rb1 N2 C30 108.60(10) yes
C24 N2 C36 109.59(13) yes
Rb1 N2 C36 108.63(11) yes
C24 N2 C30 110.97(15) yes
Rb1 N2 C24 109.48(11) yes
C30 N2 C36 109.54(14) yes
H3B N3 H3C 105(3) no
H3A N3 H3C 107(3) no
H3A N3 H3B 108(3) no
N1 C19 C20 114.68(15) yes
O1 C20 C19 109.29(15) yes
O1 C21 C22 109.58(15) yes
O2 C22 C21 109.89(16) yes
O2 C23 C24 109.89(16) yes
N2 C24 C23 114.24(15) yes
N1 C25 C26 113.88(17) yes
O3 C26 C25 109.46(14) yes
O3 C27 C28 109.87(15) yes
O4 C28 C27 109.81(14) yes
O4 C29 C30 109.22(13) yes
N2 C30 C29 113.80(16) yes
N1 C31 C32 114.58(16) yes
O5 C32 C31 109.20(16) yes
O5 C33 C34 109.17(17) yes
O6 C34 C33 109.41(16) yes
O6 C35 C36 109.69(15) yes
N2 C36 C35 113.97(15) yes
C20 C19 H19A 109.00 no
N1 C19 H19B 109.00 no
N1 C19 H19A 109.00 no
C20 C19 H19B 109.00 no
H19A C19 H19B 108.00 no
C19 C20 H20B 110.00 no
H20A C20 H20B 108.00 no
O1 C20 H20A 110.00 no
C19 C20 H20A 110.00 no
O1 C20 H20B 110.00 no
O1 C21 H21A 110.00 no
H21A C21 H21B 108.00 no
O1 C21 H21B 110.00 no
C22 C21 H21B 110.00 no
C22 C21 H21A 110.00 no
C21 C22 H22A 110.00 no
O2 C22 H22B 110.00 no
O2 C22 H22A 110.00 no
C21 C22 H22B 110.00 no
H22A C22 H22B 108.00 no
C24 C23 H23B 110.00 no
H23A C23 H23B 108.00 no
C24 C23 H23A 110.00 no
O2 C23 H23B 110.00 no
O2 C23 H23A 110.00 no
H24A C24 H24B 108.00 no
N2 C24 H24B 109.00 no
N2 C24 H24A 109.00 no
C23 C24 H24A 109.00 no
C23 C24 H24B 109.00 no
C26 C25 H25A 109.00 no
H25A C25 H25B 108.00 no
N1 C25 H25B 109.00 no
C26 C25 H25B 109.00 no
N1 C25 H25A 109.00 no
O3 C26 H26A 110.00 no
C25 C26 H26A 110.00 no
O3 C26 H26B 110.00 no
H26A C26 H26B 108.00 no
C25 C26 H26B 110.00 no
C28 C27 H27A 110.00 no
C28 C27 H27B 110.00 no
O3 C27 H27A 110.00 no
H27A C27 H27B 108.00 no
O3 C27 H27B 110.00 no
C27 C28 H28A 110.00 no
H28A C28 H28B 108.00 no
O4 C28 H28A 110.00 no
C27 C28 H28B 110.00 no
O4 C28 H28B 110.00 no
O4 C29 H29A 110.00 no
H29A C29 H29B 108.00 no
O4 C29 H29B 110.00 no
C30 C29 H29A 110.00 no
C30 C29 H29B 110.00 no
C29 C30 H30A 109.00 no
C29 C30 H30B 109.00 no
N2 C30 H30B 109.00 no
N2 C30 H30A 109.00 no
H30A C30 H30B 108.00 no
C32 C31 H31A 109.00 no
C32 C31 H31B 109.00 no
H31A C31 H31B 108.00 no
N1 C31 H31A 109.00 no
N1 C31 H31B 109.00 no
O5 C32 H32B 110.00 no
C31 C32 H32B 110.00 no
C31 C32 H32A 110.00 no
O5 C32 H32A 110.00 no
H32A C32 H32B 108.00 no
C34 C33 H33B 110.00 no
H33A C33 H33B 108.00 no
C34 C33 H33A 110.00 no
O5 C33 H33B 110.00 no
O5 C33 H33A 110.00 no
O6 C34 H34A 110.00 no
C33 C34 H34B 110.00 no
H34A C34 H34B 108.00 no
O6 C34 H34B 110.00 no
C33 C34 H34A 110.00 no
O6 C35 H35B 110.00 no
H35A C35 H35B 108.00 no
C36 C35 H35A 110.00 no
O6 C35 H35A 110.00 no
C36 C35 H35B 110.00 no
C35 C36 H36B 109.00 no
H36A C36 H36B 108.00 no
N2 C36 H36B 109.00 no
C35 C36 H36A 109.00 no
N2 C36 H36A 109.00 no
Zn1 C1 C2 124.47(13) yes
Zn1 C1 C6 121.49(13) yes
C2 C1 C6 114.04(16) no
C1 C2 C3 123.47(18) no
C2 C3 C4 119.89(19) no
C3 C4 C5 119.01(19) no
C4 C5 C6 119.89(18) no
C1 C6 C5 123.70(17) no
C8 C7 C12 114.98(16) no
Zn1 C7 C8 125.07(13) yes
Zn1 C7 C12 119.73(13) yes
C7 C8 C9 123.02(19) no
C8 C9 C10 119.9(2) no
C9 C10 C11 119.54(19) no
C10 C11 C12 119.50(19) no
C7 C12 C11 123.02(18) no
C14 C13 C18 114.85(16) no
Zn1 C13 C14 123.75(13) yes
Zn1 C13 C18 121.21(12) yes
C13 C14 C15 123.03(16) no
C14 C15 C16 119.97(17) no
C15 C16 C17 119.40(17) no
C16 C17 C18 119.70(17) no
C13 C18 C17 123.05(16) no
C1 C2 H2 118.00 no
C3 C2 H2 118.00 no
C2 C3 H3 120.00 no
C4 C3 H3 120.00 no
C3 C4 H4 121.00 no
C5 C4 H4 120.00 no
C4 C5 H5 120.00 no
C6 C5 H5 120.00 no
C1 C6 H6 118.00 no
C5 C6 H6 118.00 no
C9 C8 H8 118.00 no
C7 C8 H8 118.00 no
C8 C9 H9 120.00 no
C10 C9 H9 120.00 no
C9 C10 H10 120.00 no
C11 C10 H10 120.00 no
C12 C11 H11 120.00 no
C10 C11 H11 120.00 no
C11 C12 H12 118.00 no
C7 C12 H12 119.00 no
C13 C14 H14 119.00 no
C15 C14 H14 118.00 no
C14 C15 H15 120.00 no
C16 C15 H15 120.00 no
C17 C16 H16 120.00 no
C15 C16 H16 120.00 no
C16 C17 H17 120.00 no
C18 C17 H17 120.00 no
C13 C18 H18 118.00 no
C17 C18 H18 119.00 no

loop_
_geom_bond_atom_site_label_1
_geom_bond_atom_site_label_2
_geom_bond_distance
_geom_bond_publ_flag
Rb1 O1 2.8897(13) yes
Rb1 O2 2.8720(12) yes
Rb1 O3 2.8855(12) yes
Rb1 O4 2.8664(11) yes
Rb1 O5 2.8818(12) yes
Rb1 O6 2.8630(12) yes
Rb1 N1 3.0361(15) yes
Rb1 N2 3.0190(14) yes
Zn1 C1 2.0191(17) yes
Zn1 C7 2.0194(17) yes
Zn1 C13 2.0216(17) yes
O1 C21 1.424(2) yes
O1 C20 1.430(2) yes
O2 C23 1.430(2) yes
O2 C22 1.420(2) yes
O3 C26 1.425(2) yes
O3 C27 1.421(2) yes
O4 C28 1.421(2) yes
O4 C29 1.430(2) yes
O5 C32 1.424(2) yes
O5 C33 1.423(2) yes
O6 C34 1.423(3) yes
O6 C35 1.421(2) yes
N1 C25 1.470(2) yes
N1 C19 1.470(2) yes
N1 C31 1.476(3) yes
N2 C24 1.466(3) yes
N2 C30 1.471(2) yes
N2 C36 1.479(2) yes
N3 H3C 0.86(4) no
N3 H3A 0.87(3) no
N3 H3B 0.81(3) no
C19 C20 1.500(3) no
C21 C22 1.496(3) no
C23 C24 1.503(3) no
C25 C26 1.507(3) no
C27 C28 1.498(3) no
C29 C30 1.506(3) no
C31 C32 1.501(3) no
C33 C34 1.486(3) no
C35 C36 1.500(3) no
C19 H19B 0.9900 no
C19 H19A 0.9900 no
C20 H20A 0.9900 no
C20 H20B 0.9900 no
C21 H21A 0.9900 no
C21 H21B 0.9900 no
C22 H22A 0.9900 no
C22 H22B 0.9900 no
C23 H23A 0.9900 no
C23 H23B 0.9900 no
C24 H24A 0.9900 no
C24 H24B 0.9900 no
C25 H25B 0.9900 no
C25 H25A 0.9900 no
C26 H26B 0.9900 no
C26 H26A 0.9900 no
C27 H27B 0.9900 no
C27 H27A 0.9900 no
C28 H28A 0.9900 no
C28 H28B 0.9900 no
C29 H29A 0.9900 no
C29 H29B 0.9900 no
C30 H30B 0.9900 no
C30 H30A 0.9900 no
C31 H31B 0.9900 no
C31 H31A 0.9900 no
C32 H32B 0.9900 no
C32 H32A 0.9900 no
C33 H33B 0.9900 no
C33 H33A 0.9900 no
C34 H34B 0.9900 no
C34 H34A 0.9900 no
C35 H35B 0.9900 no
C35 H35A 0.9900 no
C36 H36B 0.9900 no
C36 H36A 0.9900 no
C1 C2 1.393(3) no
C1 C6 1.400(2) no
C2 C3 1.393(3) no
C3 C4 1.381(3) no
C4 C5 1.373(3) no
C5 C6 1.389(3) no
C7 C12 1.393(3) no
C7 C8 1.400(3) no
C8 C9 1.384(3) no
C9 C10 1.375(3) no
C10 C11 1.380(3) no
C11 C12 1.394(3) no
C13 C18 1.403(2) no
C13 C14 1.403(2) no
C14 C15 1.389(3) no
C15 C16 1.383(3) no
C16 C17 1.382(3) no
C17 C18 1.395(3) no
C2 H2 0.9500 no
C3 H3 0.9500 no
C4 H4 0.9500 no
C5 H5 0.9500 no
C6 H6 0.9500 no
C8 H8 0.9500 no
C9 H9 0.9500 no
C10 H10 0.9500 no
C11 H11 0.9500 no
C12 H12 0.9500 no
C14 H14 0.9500 no
C15 H15 0.9500 no
C16 H16 0.9500 no
C17 H17 0.9500 no
C18 H18 0.9500 no

loop_
_geom_hbond_atom_site_label_D
_geom_hbond_atom_site_label_H
_geom_hbond_atom_site_label_A
_geom_hbond_distance_DH
_geom_hbond_distance_HA
_geom_hbond_distance_DA
_geom_hbond_angle_DHA
_geom_hbond_site_symmetry_A
_geom_hbond_publ_flag
N3 H3B O2 0.81(3) 2.57(3) 3.363(3) 165(3) 3_666 yes

loop_
_geom_torsion_atom_site_label_1
_geom_torsion_atom_site_label_2
_geom_torsion_atom_site_label_3
_geom_torsion_atom_site_label_4
_geom_torsion
_geom_torsion_publ_flag
O2 Rb1 O1 C20 142.64(12) no
O3 Rb1 O1 C20 -77.11(11) no
O4 Rb1 O1 C20 -136.75(11) no
O5 Rb1 O1 C20 19.16(12) no
O6 Rb1 O1 C20 73.48(13) no
N1 Rb1 O1 C20 -26.52(11) no
N2 Rb1 O1 C20 152.71(11) no
O2 Rb1 O1 C21 13.76(11) no
O3 Rb1 O1 C21 154.01(12) no
O4 Rb1 O1 C21 94.37(12) no
O5 Rb1 O1 C21 -109.73(12) no
O6 Rb1 O1 C21 -55.40(14) no
N1 Rb1 O1 C21 -155.41(13) no
N2 Rb1 O1 C21 23.83(13) no
O1 Rb1 O2 C22 20.88(11) no
O3 Rb1 O2 C22 -44.34(13) no
O4 Rb1 O2 C22 -97.67(11) no
O5 Rb1 O2 C22 103.90(11) no
O6 Rb1 O2 C22 164.24(11) no
N1 Rb1 O2 C22 31.68(12) no
N2 Rb1 O2 C22 -149.02(12) no
O1 Rb1 O2 C23 151.67(13) no
O3 Rb1 O2 C23 86.45(12) no
O4 Rb1 O2 C23 33.11(12) no
O5 Rb1 O2 C23 -125.32(11) no
O6 Rb1 O2 C23 -64.97(12) no
N1 Rb1 O2 C23 162.46(11) no
N2 Rb1 O2 C23 -18.23(11) no
O1 Rb1 O3 C26 26.48(11) no
O2 Rb1 O3 C26 78.68(12) no
O4 Rb1 O3 C26 145.10(12) no
O5 Rb1 O3 C26 -75.52(11) no
O6 Rb1 O3 C26 -133.24(11) no
N1 Rb1 O3 C26 -24.19(11) no
N2 Rb1 O3 C26 155.89(11) no
O1 Rb1 O3 C27 -102.12(11) no
O2 Rb1 O3 C27 -49.92(12) no
O4 Rb1 O3 C27 16.50(10) no
O5 Rb1 O3 C27 155.88(11) no
O6 Rb1 O3 C27 98.16(11) no
N1 Rb1 O3 C27 -152.79(12) no
N2 Rb1 O3 C27 27.29(12) no
O1 Rb1 O4 C28 98.96(10) no
O2 Rb1 O4 C28 158.17(10) no
O3 Rb1 O4 C28 18.40(10) no
O5 Rb1 O4 C28 -46.93(12) no
O6 Rb1 O4 C28 -99.54(10) no
N1 Rb1 O4 C28 29.09(11) no
N2 Rb1 O4 C28 -150.98(11) no
O1 Rb1 O4 C29 -133.79(10) no
O2 Rb1 O4 C29 -74.58(11) no
O3 Rb1 O4 C29 145.64(12) no
O5 Rb1 O4 C29 80.32(12) no
O6 Rb1 O4 C29 27.71(11) no
N1 Rb1 O4 C29 156.34(10) no
N2 Rb1 O4 C29 -23.73(10) no
O1 Rb1 O5 C32 -65.00(12) no
O2 Rb1 O5 C32 -126.20(12) no
O3 Rb1 O5 C32 32.07(12) no
O4 Rb1 O5 C32 84.59(13) no
O6 Rb1 O5 C32 151.29(13) no
N1 Rb1 O5 C32 -19.25(12) no
N2 Rb1 O5 C32 161.45(12) no
O1 Rb1 O5 C33 163.14(11) no
O2 Rb1 O5 C33 101.93(12) no
O3 Rb1 O5 C33 -99.79(11) no
O4 Rb1 O5 C33 -47.27(13) no
O6 Rb1 O5 C33 19.43(11) no
N1 Rb1 O5 C33 -151.11(12) no
N2 Rb1 O5 C33 29.59(12) no
O1 Rb1 O6 C34 -52.78(14) no
O2 Rb1 O6 C34 -108.40(12) no
O3 Rb1 O6 C34 93.80(12) no
O4 Rb1 O6 C34 153.87(12) no
O5 Rb1 O6 C34 15.18(11) no
N1 Rb1 O6 C34 24.54(13) no
N2 Rb1 O6 C34 -154.70(13) no
O1 Rb1 O6 C35 76.88(12) no
O2 Rb1 O6 C35 21.27(11) no
O3 Rb1 O6 C35 -136.54(10) no
O4 Rb1 O6 C35 -76.47(11) no
O5 Rb1 O6 C35 144.84(12) no
N1 Rb1 O6 C35 154.20(10) no
N2 Rb1 O6 C35 -25.04(10) no
O1 Rb1 N1 C19 -6.12(10) no
O2 Rb1 N1 C19 -16.88(12) no
O3 Rb1 N1 C19 111.53(11) no
O4 Rb1 N1 C19 100.81(11) no
O5 Rb1 N1 C19 -132.18(12) no
O6 Rb1 N1 C19 -141.45(10) no
O1 Rb1 N1 C25 -126.49(12) no
O2 Rb1 N1 C25 -137.25(11) no
O3 Rb1 N1 C25 -8.84(10) no
O4 Rb1 N1 C25 -19.57(13) no
O5 Rb1 N1 C25 107.45(12) no
O6 Rb1 N1 C25 98.18(11) no
O1 Rb1 N1 C31 112.78(12) no
O2 Rb1 N1 C31 102.02(11) no
O3 Rb1 N1 C31 -129.57(12) no
O4 Rb1 N1 C31 -140.30(11) no
O5 Rb1 N1 C31 -13.28(10) no
O6 Rb1 N1 C31 -22.55(12) no
O1 Rb1 N2 C24 -23.70(12) no
O2 Rb1 N2 C24 -13.66(10) no
O3 Rb1 N2 C24 -141.77(10) no
O4 Rb1 N2 C24 -131.03(12) no
O5 Rb1 N2 C24 101.64(11) no
O6 Rb1 N2 C24 111.62(11) no
O1 Rb1 N2 C30 97.60(11) no
O2 Rb1 N2 C30 107.64(11) no
O3 Rb1 N2 C30 -20.47(12) no
O4 Rb1 N2 C30 -9.73(10) no
O5 Rb1 N2 C30 -137.06(10) no
O6 Rb1 N2 C30 -127.08(12) no
O1 Rb1 N2 C36 -143.33(10) no
O2 Rb1 N2 C36 -133.29(11) no
O3 Rb1 N2 C36 98.60(11) no
O4 Rb1 N2 C36 109.33(11) no
O5 Rb1 N2 C36 -18.00(12) no
O6 Rb1 N2 C36 -8.02(10) no
C1 Zn1 C7 C8 21.31(18) no
C13 Zn1 C7 C8 -162.47(14) no
C1 Zn1 C7 C12 -152.89(13) no
C13 Zn1 C7 C12 23.33(16) no
C7 Zn1 C1 C6 132.24(14) no
C7 Zn1 C1 C2 -48.42(18) no
C13 Zn1 C1 C2 135.51(15) no
C7 Zn1 C13 C14 -153.55(14) no
C13 Zn1 C1 C6 -43.83(17) no
C1 Zn1 C13 C14 22.80(17) no
C1 Zn1 C13 C18 -151.87(13) no
C7 Zn1 C13 C18 31.78(16) no
Rb1 O1 C20 C19 57.72(17) no
C20 O1 C21 C22 -175.30(16) no
C21 O1 C20 C19 -172.33(16) no
Rb1 O1 C21 C22 -45.82(18) no
C23 O2 C22 C21 173.01(16) no
Rb1 O2 C23 C24 48.24(18) no
Rb1 O2 C22 C21 -53.65(17) no
C22 O2 C23 C24 179.29(15) no
C27 O3 C26 C25 -175.63(15) no
Rb1 O3 C27 C28 -49.13(17) no
C26 O3 C27 C28 -179.04(15) no
Rb1 O3 C26 C25 55.49(17) no
Rb1 O4 C28 C27 -51.22(16) no
C29 O4 C28 C27 -179.61(15) no
Rb1 O4 C29 C30 55.66(16) no
C28 O4 C29 C30 -176.48(14) no
Rb1 O5 C33 C34 -51.48(17) no
Rb1 O5 C32 C31 49.78(18) no
C33 O5 C32 C31 -177.47(16) no
C32 O5 C33 C34 174.22(16) no
Rb1 O6 C35 C36 57.00(16) no
Rb1 O6 C34 C33 -47.29(18) no
C35 O6 C34 C33 -177.73(16) no
C34 O6 C35 C36 -171.38(15) no
C31 N1 C25 C26 160.19(15) no
C25 N1 C19 C20 158.63(17) no
C19 N1 C31 C32 164.77(16) no
C19 N1 C25 C26 -79.76(19) no
C25 N1 C31 C32 -74.8(2) no
Rb1 N1 C25 C26 40.67(17) no
Rb1 N1 C19 C20 38.14(18) no
Rb1 N1 C31 C32 45.45(18) no
C31 N1 C19 C20 -80.4(2) no
C24 N2 C36 C35 -79.4(2) no
C36 N2 C24 C23 163.91(16) no
C30 N2 C24 C23 -75.0(2) no
Rb1 N2 C36 C35 40.21(17) no
C24 N2 C30 C29 162.79(14) no
Rb1 N2 C30 C29 42.41(16) no
C30 N2 C36 C35 158.68(16) no
Rb1 N2 C24 C23 44.87(18) no
C36 N2 C30 C29 -76.08(18) no
N1 C19 C20 O1 -66.9(2) no
O1 C21 C22 O2 68.3(2) no
O2 C23 C24 N2 -64.4(2) no
N1 C25 C26 O3 -66.8(2) no
O3 C27 C28 O4 69.51(19) no
O4 C29 C30 N2 -68.78(19) no
N1 C31 C32 O5 -66.2(2) no
O5 C33 C34 O6 66.5(2) no
O6 C35 C36 N2 -68.2(2) no
Zn1 C1 C2 C3 -178.71(15) no
C6 C1 C2 C3 0.7(3) no
C2 C1 C6 C5 -0.1(3) no
Zn1 C1 C6 C5 179.34(14) no
C1 C2 C3 C4 -0.6(3) no
C2 C3 C4 C5 -0.1(3) no
C3 C4 C5 C6 0.6(3) no
C4 C5 C6 C1 -0.6(3) no
Zn1 C7 C8 C9 -173.16(15) no
C12 C7 C8 C9 1.3(3) no
Zn1 C7 C12 C11 173.92(15) no
C8 C7 C12 C11 -0.9(3) no
C7 C8 C9 C10 -0.8(3) no
C8 C9 C10 C11 -0.3(3) no
C9 C10 C11 C12 0.7(3) no
C10 C11 C12 C7 -0.1(3) no
Zn1 C13 C14 C15 -174.13(14) no
C18 C13 C14 C15 0.8(3) no
Zn1 C13 C18 C17 174.20(14) no
C14 C13 C18 C17 -0.9(3) no
C13 C14 C15 C16 -0.1(3) no
C14 C15 C16 C17 -0.6(3) no
C15 C16 C17 C18 0.5(3) no
C16 C17 C18 C13 0.3(3) no
